data_8103570
loop_
_publ_author_name
'Krebs, B.'
'Henkel, G.'
'Dinglinger, H.J.'
'Stehmeier, G.'

_publ_section_title
;
 Neubestimmung der Kristallstruktur von Trithiokohlensaeure alpha - H2 C
 S3 bei 140 K
;
_journal_name_full 'Zeitschrift fuer Kristallographie (149,1979-)'
_journal_page_first 285
_journal_page_last 296
_journal_volume 153
_journal_year 1980
_chemical_formula_sum 'C H2 S3'
_chemical_name_systematic 'H2 C S3'
_space_group_IT_number 14
_symmetry_space_group_name_Hall '-P 2ybc'
_symmetry_space_group_name_H-M 'P 1 21/c 1'
_cell_angle_alpha 90
_cell_angle_beta 90.67
_cell_angle_gamma 90
_cell_formula_units_Z 16
_cell_length_a 5.839
_cell_length_b 22.474
_cell_length_c 12.992
_cell_volume 1704.768
_citation_journal_id_ASTM ZEKRDZ
_cod_data_source_file Krebs_ZEKRDZ_1980_274.cif
_cod_data_source_block C1H2S3
_cod_original_formula_sum 'C1 H2 S3'
_cod_database_code 8103570

loop_
_symmetry_equiv_pos_as_xyz
x,y,z
-x,y+1/2,-z+1/2
-x,-y,-z
x,-y-1/2,z-1/2

loop_
_atom_site_label
_atom_site_type_symbol
_atom_site_fract_x
_atom_site_fract_y
_atom_site_fract_z
_atom_site_occupancy
_atom_site_U_iso_or_equiv
C3 C+4 0.47364 0.10639 0.45874 1 0.0
H4 H+1 0.013 0.0515 0.1073 1 0.0
H8 H+1 0.02 0.1819 0.3685 1 0.0
H5 H+1 0.786 0.1176 0.5547 1 0.0
S9 S-2 0.33883 0.06712 0.36129 1 0.0
H7 H+1 0.186 0.3383 0.2784 1 0.0
C1 C+4 0.44558 0.14433 0.04267 1 0.0
S10 S-2 -0.263 0.29876 0.1997 1 0.0
C4 C+4 -0.08429 0.26505 0.28014 1 0.0
S6 S-2 -0.1633 0.04745 0.16982 1 0.0
S11 S-2 0.17322 0.2935 0.3237 1 0.0
H3 H+1 0.23 -0.0789 0.2377 1 0.0
S5 S-2 0.20678 -0.04168 0.17122 1 0.0
S4 S-2 -0.19053 -0.05366 0.31067 1 0.0
S2 S-2 0.71341 0.16959 0.00831 1 0.0
S1 S-2 0.3409 0.08383 -0.01212 1 0.0
H1 H+1 0.719 0.2063 0.072 1 0.0
S3 S-2 0.28727 0.18186 0.13274 1 0.0
S8 S-2 0.73764 0.07864 0.49792 1 0.0
S7 S-2 0.34715 0.16554 0.50699 1 0.0
C2 C+4 -0.05184 -0.01749 0.22036 1 0.0
S12 S-2 -0.15959 0.19615 0.32724 1 0.0
H2 H+1 0.443 0.2218 0.154 1 0.0
H6 H+1 0.481 0.0221 0.3514 1 0.0
